data_2207375
loop_
_publ_author_name
'Yongkwan Dong'
'Francis J. DiSalvo'

_publ_section_title
;
 Reinvestigation of Na~3~P based on single-crystal data
;
_journal_coeditor_code WM6094
_journal_issue 11
_journal_name_full 'Acta Crystallographica Section E'
_journal_page_first i223
_journal_page_last i224
_journal_paper_doi 10.1107/S1600536805031168
_journal_volume 61
_journal_year 2005
_chemical_formula_iupac 'Na3 P'
_chemical_formula_structural 'Na3 P'
_chemical_formula_sum 'Na3 P'
_chemical_formula_weight 99.94
_chemical_name_systematic
;
Trisodium phosphide
;
_space_group_IT_number 194
_symmetry_cell_setting hexagonal
_symmetry_space_group_name_Hall '-P 6c 2c'
_symmetry_space_group_name_H-M 'P 63/m m c'
_atom_sites_solution_primary direct
_atom_sites_solution_secondary difmap
_cell_angle_alpha 90.00
_cell_angle_beta 90.00
_cell_angle_gamma 120.00
_cell_formula_units_Z 2
_cell_length_a 4.9512(5)
_cell_length_b 4.9512(5)
_cell_length_c 8.7874(13)
_cell_measurement_reflns_used 196
_cell_measurement_temperature 165.00(10)
_cell_measurement_theta_max 40.182
_cell_measurement_theta_min 3.248
_cell_volume 186.56(4)
_computing_cell_refinement 'SAINT-Plus (Bruker, 2003)'
_computing_data_collection 'SMART (Bruker, 2003)'
_computing_data_reduction SAINT-Plus
_computing_molecular_graphics 'DIAMOND (Brandenburg, 1999)'
_computing_publication_material 'WinGX (Farrugia, 1999)'
_computing_structure_refinement 'SHELXL97 (Sheldrick, 1997)'
_computing_structure_solution 'SHELXS86 (Sheldrick, 1990)'
_diffrn_ambient_temperature 165.00(10)
_diffrn_measured_fraction_theta_full 0.927
_diffrn_measured_fraction_theta_max 0.903
_diffrn_measurement_device_type 'Bruker SMART 1K CCD area-detector'
_diffrn_measurement_method '\f and \w'
_diffrn_radiation_monochromator graphite
_diffrn_radiation_source 'fine-focus sealed tube'
_diffrn_radiation_type 'Mo K\a'
_diffrn_radiation_wavelength 0.71073
_diffrn_reflns_av_R_equivalents 0.0482
_diffrn_reflns_av_sigmaI/netI 0.0266
_diffrn_reflns_limit_h_max 7
_diffrn_reflns_limit_h_min -7
_diffrn_reflns_limit_k_max 7
_diffrn_reflns_limit_k_min -7
_diffrn_reflns_limit_l_max 13
_diffrn_reflns_limit_l_min -12
_diffrn_reflns_number 1495
_diffrn_reflns_theta_full 25.00
_diffrn_reflns_theta_max 32.18
_diffrn_reflns_theta_min 4.64
_diffrn_standards_decay_% <1
_diffrn_standards_interval_count 0
_diffrn_standards_interval_time 0
_diffrn_standards_number 0
_exptl_absorpt_coefficient_mu 0.813
_exptl_absorpt_correction_T_max 0.960
_exptl_absorpt_correction_T_min 0.920
_exptl_absorpt_correction_type multi-scan
_exptl_absorpt_process_details '(SADABS; Sheldrick, 1999)'
_exptl_crystal_colour red
_exptl_crystal_density_diffrn 1.779
_exptl_crystal_density_method 'not measured'
_exptl_crystal_description block
_exptl_crystal_F_000 96
_exptl_crystal_size_max 0.10
_exptl_crystal_size_mid 0.10
_exptl_crystal_size_min 0.05
_refine_diff_density_max 0.407
_refine_diff_density_min -0.487
_refine_ls_extinction_coef 0.16(3)
_refine_ls_extinction_expression Fc^*^=kFc[1+0.001xFc^2^\l^3^/sin(2\q)]^-1/4^
_refine_ls_extinction_method SHELXL97
_refine_ls_goodness_of_fit_ref 1.133
_refine_ls_matrix_type full
_refine_ls_number_parameters 9
_refine_ls_number_reflns 155
_refine_ls_number_restraints 0
_refine_ls_restrained_S_all 1.133
_refine_ls_R_factor_all 0.0603
_refine_ls_R_factor_gt 0.0386
_refine_ls_shift/su_max 0.000
_refine_ls_shift/su_mean 0.000
_refine_ls_structure_factor_coef Fsqd
_refine_ls_weighting_details 'calc w = 1/[\s^2^(Fo^2^)+(0.0321P)^2^+0.2162P] where P = (Fo^2^+2Fc^2^)/3'
_refine_ls_weighting_scheme calc
_refine_ls_wR_factor_gt 0.0786
_refine_ls_wR_factor_ref 0.0840
_reflns_number_gt 115
_reflns_number_total 155
_reflns_threshold_expression I>2\s(I)
_cod_data_source_file wm6094.cif
_cod_data_source_block I
_cod_database_code 2207375
_cod_database_fobs_code 2207375

loop_
_symmetry_equiv_pos_as_xyz
'x, y, z'
'-y, x-y, z'
'-x+y, -x, z'
'-x, -y, z+1/2'
'y, -x+y, z+1/2'
'x-y, x, z+1/2'
'y, x, -z'
'x-y, -y, -z'
'-x, -x+y, -z'
'-y, -x, -z+1/2'
'-x+y, y, -z+1/2'
'x, x-y, -z+1/2'
'-x, -y, -z'
'y, -x+y, -z'
'x-y, x, -z'
'x, y, -z-1/2'
'-y, x-y, -z-1/2'
'-x+y, -x, -z-1/2'
'-y, -x, z'
'-x+y, y, z'
'x, x-y, z'
'y, x, z-1/2'
'x-y, -y, z-1/2'
'-x, -x+y, z-1/2'

loop_
_atom_site_label
_atom_site_fract_x
_atom_site_fract_y
_atom_site_fract_z
_atom_site_U_iso_or_equiv
_atom_site_adp_type
_atom_site_calc_flag
_atom_site_refinement_flags
_atom_site_occupancy
_atom_site_type_symbol
Na1 0.0000 0.0000 0.2500 0.0360(9) Uani d S 1 Na
Na2 0.3333 0.6667 0.58062(18) 0.0379(6) Uani d S 1 Na
P 0.3333 0.6667 0.2500 0.0095(4) Uani d S 1 P

loop_
_atom_site_aniso_label
_atom_site_aniso_U_11
_atom_site_aniso_U_22
_atom_site_aniso_U_33
_atom_site_aniso_U_12
_atom_site_aniso_U_13
_atom_site_aniso_U_23
Na1 0.0127(8) 0.0127(8) 0.083(3) 0.0063(4) 0.000 0.000
Na2 0.0501(9) 0.0501(9) 0.0134(8) 0.0251(4) 0.000 0.000
P 0.0088(4) 0.0088(4) 0.0109(6) 0.0044(2) 0.000 0.000

loop_
_atom_type_symbol
_atom_type_description
_atom_type_scat_dispersion_real
_atom_type_scat_dispersion_imag
_atom_type_scat_source
Na Na 0.0362 0.0249 'International Tables Vol C Tables 4.2.6.8 and 6.1.1.4'
P P 0.1023 0.0942 'International Tables Vol C Tables 4.2.6.8 and 6.1.1.4'

loop_
_geom_angle_atom_site_label_1
_geom_angle_atom_site_label_2
_geom_angle_atom_site_label_3
_geom_angle_site_symmetry_1
_geom_angle_site_symmetry_3
_geom_angle
_geom_angle_publ_flag
P Na1 P 1_545 1_445 120.0 ?
P Na1 P 1_545 . 120.0 ?
P Na1 P 1_445 . 120.0 yes
P Na1 Na2 1_545 4_564 152.49(3) ?
P Na1 Na2 1_445 4_564 63.674(7) ?
P Na1 Na2 . 4_564 63.674(7) ?
P Na1 Na2 1_545 13_566 152.49(3) ?
P Na1 Na2 1_445 13_566 63.674(7) ?
P Na1 Na2 . 13_566 63.674(7) ?
Na2 Na1 Na2 4_564 13_566 55.01(5) ?
P Na1 Na2 1_545 4_554 63.674(7) ?
P Na1 Na2 1_445 4_554 63.674(7) ?
P Na1 Na2 . 4_554 152.49(3) ?
Na2 Na1 Na2 4_564 4_554 100.37(3) ?
Na2 Na1 Na2 13_566 4_554 127.347(13) ?
P Na1 Na2 1_545 13_666 63.674(7) ?
P Na1 Na2 1_445 13_666 152.49(3) ?
P Na1 Na2 . 13_666 63.674(7) ?
Na2 Na1 Na2 4_564 13_666 127.347(13) ?
Na2 Na1 Na2 13_566 13_666 100.37(3) ?
Na2 Na1 Na2 4_554 13_666 127.347(13) ?
P Na1 Na2 1_545 4_664 63.674(7) ?
P Na1 Na2 1_445 4_664 152.49(3) ?
P Na1 Na2 . 4_664 63.674(7) ?
Na2 Na1 Na2 4_564 4_664 100.37(3) ?
Na2 Na1 Na2 13_566 4_664 127.347(13) ?
Na2 Na1 Na2 4_554 4_664 100.37(3) ?
Na2 Na1 Na2 13_666 4_664 55.01(5) ?
P Na1 Na2 1_545 13_556 63.674(7) ?
P Na1 Na2 1_445 13_556 63.674(7) ?
P Na1 Na2 . 13_556 152.49(3) ?
Na2 Na1 Na2 4_564 13_556 127.347(13) ?
Na2 Na1 Na2 13_566 13_556 100.37(3) ?
Na2 Na1 Na2 4_554 13_556 55.01(5) ?
Na2 Na1 Na2 13_666 13_556 100.37(3) ?
Na2 Na1 Na2 4_664 13_556 127.347(13) ?
P Na1 Na2 1_545 . 110.529(6) ?
P Na1 Na2 1_445 . 110.529(6) ?
P Na1 Na2 . . 45.464(17) ?
Na2 Na1 Na2 4_564 . 91.041(12) ?
Na2 Na1 Na2 13_566 . 50.190(16) ?
Na2 Na1 Na2 4_554 . 162.04(4) ?
Na2 Na1 Na2 13_666 . 50.190(16) ?
Na2 Na1 Na2 4_664 . 91.041(12) ?
Na2 Na1 Na2 13_556 . 107.030(13) ?
P Na1 Na2 1_545 16_446 110.529(6) ?
P Na1 Na2 1_445 16_446 45.464(17) ?
P Na1 Na2 . 16_446 110.529(6) ?
Na2 Na1 Na2 4_564 16_446 50.190(16) ?
Na2 Na1 Na2 13_566 16_446 91.041(12) ?
Na2 Na1 Na2 4_554 16_446 50.190(16) ?
Na2 Na1 Na2 13_666 16_446 162.04(4) ?
Na2 Na1 Na2 4_664 16_446 107.030(13) ?
Na2 Na1 Na2 13_556 16_446 91.041(12) ?
Na2 Na1 Na2 . 16_446 138.942(13) ?
P Na1 Na2 1_545 1_545 45.464(17) ?
P Na1 Na2 1_445 1_545 110.529(6) ?
P Na1 Na2 . 1_545 110.529(6) ?
Na2 Na1 Na2 4_564 1_545 162.04(4) ?
Na2 Na1 Na2 13_566 1_545 107.030(13) ?
Na2 Na1 Na2 4_554 1_545 91.041(12) ?
Na2 Na1 Na2 13_666 1_545 50.190(16) ?
Na2 Na1 Na2 4_664 1_545 91.041(12) ?
Na2 Na1 Na2 13_556 1_545 50.190(16) ?
Na2 Na1 Na2 . 1_545 74.80(3) ?
Na2 Na1 Na2 16_446 1_545 138.942(13) ?
P Na2 Na2 . 16_557 180.0 ?
P Na2 Na2 . 13_566 63.64(5) ?
Na2 Na2 Na2 16_557 13_566 116.36(5) ?
P Na2 Na2 . 13_676 63.64(5) ?
Na2 Na2 Na2 16_557 13_676 116.36(5) ?
Na2 Na2 Na2 13_566 13_676 101.78(6) ?
P Na2 Na2 . 13_666 63.64(5) ?
Na2 Na2 Na2 16_557 13_666 116.36(5) ?
Na2 Na2 Na2 13_566 13_666 101.78(6) ?
Na2 Na2 Na2 13_676 13_666 101.78(6) ?
P Na2 P . 13_676 117.51(3) ?
Na2 Na2 P 16_557 13_676 62.49(3) ?
Na2 Na2 P 13_566 13_676 127.045(9) ?
Na2 Na2 P 13_676 13_676 53.87(3) ?
Na2 Na2 P 13_666 13_676 127.045(9) ?
P Na2 P . 13_566 117.51(3) ?
Na2 Na2 P 16_557 13_566 62.49(3) ?
Na2 Na2 P 13_566 13_566 53.87(3) ?
Na2 Na2 P 13_676 13_566 127.045(9) ?
Na2 Na2 P 13_666 13_566 127.045(9) ?
P Na2 P 13_676 13_566 100.37(3) ?
P Na2 Na1 . 13_566 117.51(3) ?
Na2 Na2 Na1 16_557 13_566 62.49(3) ?
Na2 Na2 Na1 13_566 13_566 78.915(18) ?
Na2 Na2 Na1 13_676 13_566 78.915(18) ?
Na2 Na2 Na1 13_666 13_566 178.86(8) ?
P Na2 Na1 13_676 13_566 52.653(13) ?
P Na2 Na1 13_566 13_566 52.653(13) ?
P Na2 Na1 . 13_666 117.51(3) ?
Na2 Na2 Na1 16_557 13_666 62.49(3) ?
Na2 Na2 Na1 13_566 13_666 178.86(8) ?
Na2 Na2 Na1 13_676 13_666 78.915(18) ?
Na2 Na2 Na1 13_666 13_666 78.915(18) ?
P Na2 Na1 13_676 13_666 52.653(13) ?
P Na2 Na1 13_566 13_666 124.99(5) ?
Na1 Na2 Na1 13_566 13_666 100.37(3) ?
P Na2 Na1 . 13_556 117.51(3) ?
Na2 Na2 Na1 16_557 13_556 62.49(3) ?
Na2 Na2 Na1 13_566 13_556 78.915(18) ?
Na2 Na2 Na1 13_676 13_556 178.86(8) ?
Na2 Na2 Na1 13_666 13_556 78.915(18) ?
P Na2 Na1 13_676 13_556 124.99(5) ?
P Na2 Na1 13_566 13_556 52.653(13) ?
Na1 Na2 Na1 13_566 13_556 100.37(3) ?
Na1 Na2 Na1 13_666 13_556 100.37(3) ?
P Na2 P . 13_666 117.51(3) ?
Na2 Na2 P 16_557 13_666 62.49(3) ?
Na2 Na2 P 13_566 13_666 127.045(8) ?
Na2 Na2 P 13_676 13_666 127.045(9) ?
Na2 Na2 P 13_666 13_666 53.87(3) ?
P Na2 P 13_676 13_666 100.37(3) ?
P Na2 P 13_566 13_666 100.37(3) ?
Na1 Na2 P 13_566 13_666 124.99(5) ?
Na1 Na2 P 13_666 13_666 52.653(13) ?
Na1 Na2 P 13_556 13_666 52.653(13) ?
P Na2 Na1 . . 44.536(17) ?
Na2 Na2 Na1 16_557 . 135.464(17) ?
Na2 Na2 Na1 13_566 . 50.89(3) ?
Na2 Na2 Na1 13_676 . 108.17(7) ?
Na2 Na2 Na1 13_666 . 50.89(3) ?
P Na2 Na1 13_676 . 162.04(4) ?
P Na2 Na1 13_566 . 91.041(12) ?
Na1 Na2 Na1 13_566 . 129.810(16) ?
Na1 Na2 Na1 13_666 . 129.810(16) ?
Na1 Na2 Na1 13_556 . 72.970(13) ?
P Na2 Na1 13_666 . 91.041(12) ?
Na1 P Na1 1_565 1_665 120.0 ?
Na1 P Na1 1_565 . 120.0 ?
Na1 P Na1 1_665 . 120.0 yes
Na1 P Na2 1_565 16_556 90.0 ?
Na1 P Na2 1_665 16_556 90.0 ?
Na1 P Na2 . 16_556 90.0 ?
Na1 P Na2 1_565 . 90.0 ?
Na1 P Na2 1_665 . 90.0 ?
Na1 P Na2 . . 90.0 yes
Na2 P Na2 16_556 . 180.0 yes
Na1 P Na2 1_565 4_564 63.674(7) ?
Na1 P Na2 1_665 4_564 152.49(3) ?
Na1 P Na2 . 4_564 63.674(7) ?
Na2 P Na2 16_556 4_564 62.49(3) ?
Na2 P Na2 . 4_564 117.51(3) ?
Na1 P Na2 1_565 13_676 63.674(7) ?
Na1 P Na2 1_665 13_676 63.674(7) ?
Na1 P Na2 . 13_676 152.49(3) ?
Na2 P Na2 16_556 13_676 117.51(3) ?
Na2 P Na2 . 13_676 62.49(3) ?
Na2 P Na2 4_564 13_676 127.347(13) ?
Na1 P Na2 1_565 13_566 63.674(7) ?
Na1 P Na2 1_665 13_566 152.49(3) ?
Na1 P Na2 . 13_566 63.674(7) ?
Na2 P Na2 16_556 13_566 117.51(3) ?
Na2 P Na2 . 13_566 62.49(3) ?
Na2 P Na2 4_564 13_566 55.01(5) ?
Na2 P Na2 13_676 13_566 100.37(3) ?
Na1 P Na2 1_565 4_674 63.674(7) ?
Na1 P Na2 1_665 4_674 63.674(7) ?
Na1 P Na2 . 4_674 152.49(3) ?
Na2 P Na2 16_556 4_674 62.49(3) ?
Na2 P Na2 . 4_674 117.51(3) ?
Na2 P Na2 4_564 4_674 100.37(3) ?
Na2 P Na2 13_676 4_674 55.01(5) ?
Na2 P Na2 13_566 4_674 127.347(13) ?
Na1 P Na2 1_565 13_666 152.49(3) ?
Na1 P Na2 1_665 13_666 63.674(7) ?
Na1 P Na2 . 13_666 63.674(7) ?
Na2 P Na2 16_556 13_666 117.51(3) ?
Na2 P Na2 . 13_666 62.49(3) ?
Na2 P Na2 4_564 13_666 127.347(13) ?
Na2 P Na2 13_676 13_666 100.37(3) ?
Na2 P Na2 13_566 13_666 100.37(3) ?
Na2 P Na2 4_674 13_666 127.347(14) ?
Na1 P Na2 1_565 4_664 152.49(3) ?
Na1 P Na2 1_665 4_664 63.674(7) ?
Na1 P Na2 . 4_664 63.674(7) ?
Na2 P Na2 16_556 4_664 62.49(3) ?
Na2 P Na2 . 4_664 117.51(3) ?
Na2 P Na2 4_564 4_664 100.37(3) ?
Na2 P Na2 13_676 4_664 127.347(14) ?
Na2 P Na2 13_566 4_664 127.347(13) ?
Na2 P Na2 4_674 4_664 100.37(3) ?
Na2 P Na2 13_666 4_664 55.01(5) ?

loop_
_geom_bond_atom_site_label_1
_geom_bond_atom_site_label_2
_geom_bond_site_symmetry_2
_geom_bond_distance
_geom_bond_publ_flag
Na1 P 1_545 2.8586(3) ?
Na1 P 1_445 2.8586(3) ?
Na1 P . 2.8586(3) yes
Na1 Na2 4_564 3.2229(8) ?
Na1 Na2 13_566 3.2229(8) ?
Na1 Na2 4_554 3.2229(8) ?
Na1 Na2 13_666 3.2229(8) ?
Na1 Na2 4_664 3.2229(8) ?
Na1 Na2 13_556 3.2229(8) ?
Na1 Na2 . 4.0758(12) ?
Na1 Na2 16_446 4.0758(12) ?
Na1 Na2 1_545 4.0758(12) ?
Na2 P . 2.9053(17) yes
Na2 Na2 16_557 2.977(3) yes
Na2 Na2 13_566 3.1904(15) ?
Na2 Na2 13_676 3.1904(15) ?
Na2 Na2 13_666 3.1904(15) ?
Na2 P 13_676 3.2229(8) ?
Na2 P 13_566 3.2229(8) ?
Na2 Na1 13_566 3.2229(8) ?
Na2 Na1 13_666 3.2229(8) ?
Na2 Na1 13_556 3.2229(8) ?
Na2 P 13_666 3.2229(8) ?
P Na1 1_565 2.8586(3) ?
P Na1 1_665 2.8586(3) ?
P Na2 16_556 2.9053(17) ?
P Na2 4_564 3.2229(8) ?
P Na2 13_676 3.2229(8) ?
P Na2 13_566 3.2229(8) ?
P Na2 4_674 3.2229(8) ?
P Na2 13_666 3.2229(8) ?
P Na2 4_664 3.2229(8) ?
